data_7711205
loop_
_publ_author_name
'Yalikun, Alimujiang'
'Zhang, Kewang'
'Han, Jian'
'Yang, Zhihua'

_publ_section_title
;
 LiSrSbS3: parallel configurations of lone pair electrons inducing a large
 birefringence
;
_journal_name_full 'Dalton Transactions'
_journal_paper_doi 10.1039/D2DT01698B
_journal_year 2022
_chemical_formula_sum 'Li S3 Sb Sr'
_chemical_formula_weight 312.49
_space_group_IT_number 14
_space_group_name_Hall '-P 2ybc'
_space_group_name_H-M_alt 'P 1 21/c 1'
_symmetry_cell_setting monoclinic
_symmetry_space_group_name_H-M 'P 1 21/c 1'
_atom_sites_solution_primary direct
_atom_sites_solution_secondary difmap
_audit_creation_method SHELXL-97
_audit_update_record
;
2022-05-31 deposited with the CCDC.	2022-08-30 downloaded from the CCDC.
;
_cell_angle_alpha 90.00
_cell_angle_beta 90.311(11)
_cell_angle_gamma 90.00
_cell_formula_units_Z 4
_cell_length_a 5.930(5)
_cell_length_b 12.326(11)
_cell_length_c 7.941(7)
_cell_measurement_reflns_used 1358
_cell_measurement_temperature 296(2)
_cell_measurement_theta_max 27.60
_cell_measurement_theta_min 3.05
_cell_volume 580.4(9)
_computing_cell_refinement 'Bruker SMART'
_computing_data_collection 'Bruker SMART'
_computing_data_reduction 'Bruker SAINT'
_computing_molecular_graphics 'Bruker SHELXTL'
_computing_publication_material 'Bruker SHELXTL'
_computing_structure_refinement 'Bruker SHELXTL'
_computing_structure_solution 'Bruker SHELXTL'
_diffrn_ambient_temperature 296(2)
_diffrn_measured_fraction_theta_full 0.988
_diffrn_measured_fraction_theta_max 0.988
_diffrn_measurement_device_type 'CCD area detector'
_diffrn_measurement_method 'phi and omega scans'
_diffrn_radiation_monochromator graphite
_diffrn_radiation_source 'fine-focus sealed tube'
_diffrn_radiation_type MoK\a
_diffrn_radiation_wavelength 0.71073
_diffrn_reflns_av_R_equivalents 0.0325
_diffrn_reflns_av_sigmaI/netI 0.0401
_diffrn_reflns_limit_h_max 7
_diffrn_reflns_limit_h_min -6
_diffrn_reflns_limit_k_max 15
_diffrn_reflns_limit_k_min -16
_diffrn_reflns_limit_l_max 10
_diffrn_reflns_limit_l_min -8
_diffrn_reflns_number 3522
_diffrn_reflns_theta_full 27.60
_diffrn_reflns_theta_max 27.60
_diffrn_reflns_theta_min 3.05
_exptl_absorpt_coefficient_mu 14.762
_exptl_absorpt_correction_T_max 0.7456
_exptl_absorpt_correction_T_min 0.5698
_exptl_absorpt_correction_type multi-scan
_exptl_absorpt_process_details SADABS
_exptl_crystal_colour red
_exptl_crystal_density_diffrn 3.576
_exptl_crystal_description block
_exptl_crystal_F_000 560
_exptl_crystal_size_max 0.176
_exptl_crystal_size_mid 0.133
_exptl_crystal_size_min 0.098
_refine_diff_density_max 1.768
_refine_diff_density_min -1.766
_refine_diff_density_rms 0.323
_refine_ls_extinction_coef 0.0021(3)
_refine_ls_extinction_expression Fc^*^=kFc[1+0.001xFc^2^\l^3^/sin(2\q)]^-1/4^
_refine_ls_extinction_method SHELXL
_refine_ls_goodness_of_fit_ref 1.087
_refine_ls_matrix_type full
_refine_ls_number_parameters 56
_refine_ls_number_reflns 1332
_refine_ls_number_restraints 0
_refine_ls_restrained_S_all 1.087
_refine_ls_R_factor_all 0.0350
_refine_ls_R_factor_gt 0.0281
_refine_ls_shift/su_max 0.001
_refine_ls_shift/su_mean 0.000
_refine_ls_structure_factor_coef Fsqd
_refine_ls_weighting_details 'calc w=1/[\s^2^(Fo^2^)+(0.0298P)^2^+0.0000P] where P=(Fo^2^+2Fc^2^)/3'
_refine_ls_weighting_scheme calc
_refine_ls_wR_factor_gt 0.0652
_refine_ls_wR_factor_ref 0.0677
_reflns_number_gt 1152
_reflns_number_total 1332
_reflns_threshold_expression >2sigma(I)
_cod_data_source_file d2dt01698b2.cif
_cod_data_source_block lisrsbs
_cod_depositor_comments
;
The following automatic conversions were performed:

data item '_symmetry_cell_setting' value 'Monoclinic' was changed to
'monoclinic' in accordance with the
/home/data/users/saulius/crontab/automatic-downloads/rss-feeds/RSC/lib/dictionaries/cif_core.dic
dictionary named 'cif_core.dic' version 2.4.2 last updated on
2011-04-26.

Automatic conversion script
Id: cif_fix_values 7556 2019-12-06 15:28:31Z antanas 
;
_cod_original_sg_symbol_H-M 'P2(1)/c  '
_cod_database_code 7711205

loop_
_symmetry_equiv_pos_as_xyz
'x, y, z'
'-x, y+1/2, -z+1/2'
'-x, -y, -z'
'x, -y-1/2, z-1/2'

loop_
_atom_site_label
_atom_site_type_symbol
_atom_site_fract_x
_atom_site_fract_y
_atom_site_fract_z
_atom_site_U_iso_or_equiv
_atom_site_adp_type
_atom_site_occupancy
_atom_site_symmetry_multiplicity
_atom_site_calc_flag
_atom_site_refinement_flags
_atom_site_disorder_assembly
_atom_site_disorder_group
Sb1 Sb 0.73471(6) 0.90886(3) 0.15088(4) 0.01372(14) Uani 1 1 d . . .
Sr1 Sr 0.75477(8) 0.57691(4) 0.15304(6) 0.01588(15) Uani 1 1 d . . .
S1 S 0.3310(2) 0.87992(10) 0.13616(17) 0.0187(3) Uani 1 1 d . . .
S2 S 0.8126(3) 0.77132(10) 0.36695(18) 0.0200(3) Uani 1 1 d . . .
S3 S 0.7418(2) 1.06662(10) 0.34551(16) 0.0148(3) Uani 1 1 d . . .
Li1 Li 0.2535(17) 0.7363(9) 0.3642(15) 0.031(3) Uani 1 1 d . . .

loop_
_atom_site_aniso_label
_atom_site_aniso_U_11
_atom_site_aniso_U_22
_atom_site_aniso_U_33
_atom_site_aniso_U_23
_atom_site_aniso_U_13
_atom_site_aniso_U_12
Sb1 0.0155(2) 0.01218(18) 0.0135(2) -0.00036(12) -0.00010(14) 0.00013(13)
Sr1 0.0160(3) 0.0147(3) 0.0169(3) -0.00024(18) 0.0000(2) -0.00162(19)
S1 0.0171(7) 0.0172(6) 0.0217(7) -0.0044(5) -0.0028(6) -0.0020(5)
S2 0.0317(8) 0.0133(6) 0.0148(7) -0.0009(5) -0.0013(6) 0.0028(6)
S3 0.0164(7) 0.0108(6) 0.0173(7) -0.0012(5) -0.0023(5) -0.0018(5)
Li1 0.022(6) 0.037(6) 0.035(6) 0.008(4) 0.014(5) 0.009(4)

loop_
_atom_type_symbol
_atom_type_description
_atom_type_scat_dispersion_real
_atom_type_scat_dispersion_imag
_atom_type_scat_source
Li Li -0.0003 0.0001 'International Tables Vol C Tables 4.2.6.8 and 6.1.1.4'
S S 0.1246 0.1234 'International Tables Vol C Tables 4.2.6.8 and 6.1.1.4'
Sr Sr -1.5307 3.2498 'International Tables Vol C Tables 4.2.6.8 and 6.1.1.4'
Sb Sb -0.5866 1.5461 'International Tables Vol C Tables 4.2.6.8 and 6.1.1.4'

loop_
_geom_angle_atom_site_label_1
_geom_angle_atom_site_label_2
_geom_angle_atom_site_label_3
_geom_angle
_geom_angle_site_symmetry_1
_geom_angle_site_symmetry_3
_geom_angle_publ_flag
S1 Sb1 S2 96.55(5) . . ?
S1 Sb1 S3 99.13(5) . . ?
S2 Sb1 S3 95.92(8) . . ?
S1 Sb1 Sr1 50.18(5) . 2_655 ?
S2 Sb1 Sr1 103.03(6) . 2_655 ?
S3 Sb1 Sr1 49.13(4) . 2_655 ?
S1 Sb1 Sr1 89.62(4) . 4_575 ?
S2 Sb1 Sr1 136.23(5) . 4_575 ?
S3 Sb1 Sr1 125.88(5) . 4_575 ?
Sr1 Sb1 Sr1 113.69(3) 2_655 4_575 ?
S1 Sb1 Sr1 147.69(4) . 2_755 ?
S2 Sb1 Sr1 86.91(6) . 2_755 ?
S3 Sb1 Sr1 48.59(4) . 2_755 ?
Sr1 Sb1 Sr1 97.68(6) 2_655 2_755 ?
Sr1 Sb1 Sr1 109.92(3) 4_575 2_755 ?
S1 Sb1 Sr1 94.51(4) . 4_576 ?
S2 Sb1 Sr1 47.74(5) . 4_576 ?
S3 Sb1 Sr1 49.00(4) . 4_576 ?
Sr1 Sb1 Sr1 66.16(3) 2_655 4_576 ?
Sr1 Sb1 Sr1 173.890(18) 4_575 4_576 ?
Sr1 Sb1 Sr1 64.39(3) 2_755 4_576 ?
S3 Sr1 S2 98.36(4) 2_645 . ?
S3 Sr1 S2 98.62(4) 2_645 4_575 ?
S2 Sr1 S2 85.14(7) . 4_575 ?
S3 Sr1 S3 175.08(5) 2_645 2_745 ?
S2 Sr1 S3 85.38(4) . 2_745 ?
S2 Sr1 S3 84.84(4) 4_575 2_745 ?
S3 Sr1 S1 77.89(4) 2_645 2_645 ?
S2 Sr1 S1 110.83(8) . 2_645 ?
S2 Sr1 S1 163.93(4) 4_575 2_645 ?
S3 Sr1 S1 97.82(4) 2_745 2_645 ?
S3 Sr1 S3 87.53(4) 2_645 4_575 ?
S2 Sr1 S3 160.57(4) . 4_575 ?
S2 Sr1 S3 75.65(8) 4_575 4_575 ?
S3 Sr1 S3 89.96(4) 2_745 4_575 ?
S1 Sr1 S3 88.48(8) 2_645 4_575 ?
S3 Sr1 Sb1 39.59(4) 2_645 2_645 ?
S2 Sr1 Sb1 106.59(6) . 2_645 ?
S2 Sr1 Sb1 136.98(4) 4_575 2_645 ?
S3 Sr1 Sb1 136.23(4) 2_745 2_645 ?
S1 Sr1 Sb1 38.43(4) 2_645 2_645 ?
S3 Sr1 Sb1 89.78(5) 4_575 2_645 ?
S3 Sr1 Li1 140.48(15) 2_645 1_655 ?
S2 Sr1 Li1 42.53(15) . 1_655 ?
S2 Sr1 Li1 85.50(16) 4_575 1_655 ?
S3 Sr1 Li1 42.95(15) 2_745 1_655 ?
S1 Sr1 Li1 107.29(16) 2_645 1_655 ?
S3 Sr1 Li1 131.01(16) 4_575 1_655 ?
Sb1 Sr1 Li1 131.09(17) 2_645 1_655 ?
S3 Sr1 Li1 42.66(18) 2_645 . ?
S2 Sr1 Li1 55.76(17) . . ?
S2 Sr1 Li1 95.86(16) 4_575 . ?
S3 Sr1 Li1 140.77(18) 2_745 . ?
S1 Sr1 Li1 92.03(16) 2_645 . ?
S3 Sr1 Li1 128.34(18) 4_575 . ?
Sb1 Sr1 Li1 61.98(16) 2_645 . ?
Li1 Sr1 Li1 97.9(3) 1_655 . ?
S3 Sr1 Sb1 87.86(3) 2_645 4_576 ?
S2 Sr1 Sb1 52.73(4) . 4_576 ?
S2 Sr1 Sb1 137.86(5) 4_575 4_576 ?
S3 Sr1 Sb1 91.92(3) 2_745 4_576 ?
S1 Sr1 Sb1 58.11(5) 2_645 4_576 ?
S3 Sr1 Sb1 146.47(4) 4_575 4_576 ?
Sb1 Sr1 Sb1 66.31(3) 2_645 4_576 ?
Li1 Sr1 Sb1 64.99(16) 1_655 4_576 ?
Li1 Sr1 Sb1 61.75(17) . 4_576 ?
S3 Sr1 Sb1 137.24(4) 2_645 2_745 ?
S2 Sr1 Sb1 96.40(6) . 2_745 ?
S2 Sr1 Sb1 122.52(5) 4_575 2_745 ?
S3 Sr1 Sb1 38.58(4) 2_745 2_745 ?
S1 Sr1 Sb1 59.34(5) 2_645 2_745 ?
S3 Sr1 Sb1 91.57(5) 4_575 2_745 ?
Sb1 Sr1 Sb1 97.68(6) 2_645 2_745 ?
Li1 Sr1 Sb1 61.49(16) 1_655 2_745 ?
Li1 Sr1 Sb1 131.79(18) . 2_745 ?
Sb1 Sr1 Sb1 70.08(3) 4_576 2_745 ?
S3 Sr1 Sb1 88.94(3) 2_645 4_575 ?
S2 Sr1 Sb1 122.75(5) . 4_575 ?
S2 Sr1 Sb1 37.79(4) 4_575 4_575 ?
S3 Sr1 Sb1 91.72(3) 2_745 4_575 ?
S1 Sr1 Sb1 126.14(4) 2_645 4_575 ?
S3 Sr1 Sb1 38.43(4) 4_575 4_575 ?
Sb1 Sr1 Sb1 113.84(3) 2_645 4_575 ?
Li1 Sr1 Sb1 115.06(16) 1_655 4_575 ?
Li1 Sr1 Sb1 112.60(17) . 4_575 ?
Sb1 Sr1 Sb1 173.890(18) 4_576 4_575 ?
Sb1 Sr1 Sb1 115.61(3) 2_745 4_575 ?
Sb1 S1 Li1 104.3(2) . . ?
Sb1 S1 Li1 106.7(2) . 4_575 ?
Li1 S1 Li1 99.91(13) . 4_575 ?
Sb1 S1 Sr1 91.39(5) . 2_655 ?
Li1 S1 Sr1 97.6(3) . 2_655 ?
Li1 S1 Sr1 150.6(3) 4_575 2_655 ?
Sb1 S2 Li1 106.8(2) . 1_655 ?
Sb1 S2 Sr1 97.90(8) . . ?
Li1 S2 Sr1 88.5(3) 1_655 . ?
Sb1 S2 Sr1 94.46(8) . 4_576 ?
Li1 S2 Sr1 103.1(3) 1_655 4_576 ?
Sr1 S2 Sr1 159.79(6) . 4_576 ?
Sb1 S3 Li1 103.0(2) . 2_655 ?
Sb1 S3 Sr1 91.29(4) . 2_655 ?
Li1 S3 Sr1 89.0(2) 2_655 2_655 ?
Sb1 S3 Sr1 92.82(4) . 2_755 ?
Li1 S3 Sr1 87.5(2) 2_655 2_755 ?
Sr1 S3 Sr1 175.08(5) 2_655 2_755 ?
Sb1 S3 Sr1 92.58(8) . 4_576 ?
Li1 S3 Sr1 164.3(2) 2_655 4_576 ?
Sr1 S3 Sr1 92.47(4) 2_655 4_576 ?
Sr1 S3 Sr1 90.04(4) 2_755 4_576 ?
S1 Li1 S1 157.0(5) . 4_576 ?
S1 Li1 S2 94.2(3) . 1_455 ?
S1 Li1 S2 104.5(3) 4_576 1_455 ?
S1 Li1 S3 95.6(4) . 2_645 ?
S1 Li1 S3 94.8(3) 4_576 2_645 ?
S2 Li1 S3 98.4(4) 1_455 2_645 ?
S1 Li1 Sr1 100.4(3) . 1_455 ?
S1 Li1 Sr1 101.9(3) 4_576 1_455 ?
S2 Li1 Sr1 48.94(19) 1_455 1_455 ?
S3 Li1 Sr1 49.6(2) 2_645 1_455 ?
S1 Li1 Sr1 84.6(3) . . ?
S1 Li1 Sr1 87.1(3) 4_576 . ?
S2 Li1 Sr1 146.1(4) 1_455 . ?
S3 Li1 Sr1 48.34(16) 2_645 . ?
Sr1 Li1 Sr1 97.9(3) 1_455 . ?

loop_
_geom_bond_atom_site_label_1
_geom_bond_atom_site_label_2
_geom_bond_distance
_geom_bond_site_symmetry_2
_geom_bond_publ_flag
Sb1 S1 2.423(3) . ?
Sb1 S2 2.454(2) . ?
Sb1 S3 2.484(2) . ?
Sb1 Sr1 3.897(2) 2_655 ?
Sb1 Sr1 3.960(4) 4_575 ?
Sb1 Sr1 3.978(2) 2_755 ?
Sb1 Sr1 3.993(4) 4_576 ?
Sr1 S3 2.948(3) 2_645 ?
Sr1 S2 2.956(2) . ?
Sr1 S2 2.964(2) 4_575 ?
Sr1 S3 2.988(3) 2_745 ?
Sr1 S1 2.994(2) 2_645 ?
Sr1 S3 3.016(2) 4_575 ?
Sr1 Sb1 3.897(2) 2_645 ?
Sr1 Li1 3.919(12) 1_655 ?
Sr1 Li1 3.944(10) . ?
Sr1 Sb1 3.960(4) 4_576 ?
Sr1 Sb1 3.978(2) 2_745 ?
Sr1 Sb1 3.993(4) 4_575 ?
S1 Li1 2.576(11) . ?
S1 Li1 2.629(11) 4_575 ?
S1 Sr1 2.994(2) 2_655 ?
S2 Li1 2.650(10) 1_655 ?
S2 Sr1 2.964(2) 4_576 ?
S3 Li1 2.673(12) 2_655 ?
S3 Sr1 2.948(3) 2_655 ?
S3 Sr1 2.988(3) 2_755 ?
S3 Sr1 3.016(2) 4_576 ?
Li1 S1 2.629(11) 4_576 ?
Li1 S2 2.650(10) 1_455 ?
Li1 S3 2.673(12) 2_645 ?
Li1 Sr1 3.919(12) 1_455 ?
